data_1548949
loop_
_publ_author_name
'Rodil, Andrea'
'Bosisio, Stefano'
'Ayoup, Mohammed Salah'
'Quinn, Laura'
'Cordes, David B.'
'Slawin, Alexandra M. Z.'
'Murphy, Cormac D.'
'Michel, Julien'
'O'Hagan, David'

_publ_section_title
;
 Metabolism and hydrophilicity of the polarised 'Janus face'
 all-<i>cis</i> tetrafluorocyclohexyl ring, a candidate motif for drug
 discovery.
;
_journal_issue 11
_journal_name_full 'Chemical science'
_journal_page_first 3023
_journal_page_last 3028
_journal_paper_doi 10.1039/c8sc00299a
_journal_volume 9
_journal_year 2018
_chemical_absolute_configuration ad
_chemical_formula_moiety 'C12 H12 F4 O'
_chemical_formula_sum 'C12 H12 F4 O'
_chemical_formula_weight 248.22
_space_group_crystal_system orthorhombic
_space_group_IT_number 19
_space_group_name_Hall 'P 2ac 2ab'
_space_group_name_H-M_alt 'P 21 21 21'
_symmetry_space_group_name_Hall 'P 2ac 2ab'
_symmetry_space_group_name_H-M 'P 21 21 21'
_atom_sites_solution_hydrogens geom
_atom_sites_solution_primary direct
_atom_sites_solution_secondary difmap
_audit_creation_date 2018-01-08
_audit_creation_method 'by CrystalStructure 4.2'
_audit_update_record
;
2018-01-16 deposited with the CCDC.
2018-02-19 downloaded from the CCDC.
;
_cell_angle_alpha 90.0000
_cell_angle_beta 90.0000
_cell_angle_gamma 90.0000
_cell_formula_units_Z 4
_cell_length_a 6.0422(12)
_cell_length_b 11.778(3)
_cell_length_c 15.448(3)
_cell_measurement_reflns_used 1219
_cell_measurement_temperature 173
_cell_measurement_theta_max 68.00
_cell_measurement_theta_min 40.50
_cell_volume 1099.4(4)
_computing_cell_refinement 'CrystalClear-SM Expert 2.1 b32'
_computing_data_collection 'CrystalClear-SM Expert 2.1 b32 (Rigaku, 2014)'
_computing_data_reduction 'CrystalClear-SM Expert 2.1 b32'
_computing_molecular_graphics 'CrystalStructure 4.2'
_computing_publication_material 'CrystalStructure 4.2 (Rigaku, 2015)'
_computing_structure_refinement 'SHELXL Version 2017/1 (Sheldrick, 2008)'
_computing_structure_solution 'SIR2011 (Burla, et al., 2012)'
_diffrn_ambient_temperature 173
_diffrn_detector_area_resol_mean 5.814
_diffrn_measured_fraction_theta_full 0.995
_diffrn_measured_fraction_theta_max 0.994
_diffrn_measurement_device_type 'Rigaku XtaLAB P100'
_diffrn_measurement_method \w
_diffrn_radiation_type 'Cu K\a'
_diffrn_radiation_wavelength 1.54187
_diffrn_reflns_av_R_equivalents 0.0517
_diffrn_reflns_Laue_measured_fraction_full 0.995
_diffrn_reflns_Laue_measured_fraction_max 0.994
_diffrn_reflns_limit_h_max 7
_diffrn_reflns_limit_h_min -7
_diffrn_reflns_limit_k_max 12
_diffrn_reflns_limit_k_min -14
_diffrn_reflns_limit_l_max 18
_diffrn_reflns_limit_l_min -16
_diffrn_reflns_number 11746
_diffrn_reflns_point_group_measured_fraction_full 0.993
_diffrn_reflns_point_group_measured_fraction_max 0.991
_diffrn_reflns_theta_full 67.687
_diffrn_reflns_theta_max 68.225
_diffrn_reflns_theta_min 4.721
_diffrn_standards_number 0
_exptl_absorpt_coefficient_mu 1.232
_exptl_absorpt_correction_T_max 0.976
_exptl_absorpt_correction_T_min 0.740
_exptl_absorpt_correction_type multi-scan
_exptl_absorpt_process_details 'REQAB (Rigaku, 1998)'
_exptl_crystal_colour colorless
_exptl_crystal_density_diffrn 1.500
_exptl_crystal_density_method 'not measured'
_exptl_crystal_description platelet
_exptl_crystal_F_000 512.00
_exptl_crystal_size_max 0.240
_exptl_crystal_size_mid 0.060
_exptl_crystal_size_min 0.020
_refine_diff_density_max 0.14
_refine_diff_density_min -0.13
_refine_ls_abs_structure_details
;
 Flack x determined using 746 quotients [(I+)-(I-)]/[(I+)+(I-)]
 (Parsons, Flack and Wagner, Acta Cryst. B69 (2013) 249-259).
;
_refine_ls_abs_structure_Flack -0.06(6)
_refine_ls_extinction_method none
_refine_ls_goodness_of_fit_ref 1.056
_refine_ls_hydrogen_treatment mixed
_refine_ls_number_parameters 158
_refine_ls_number_reflns 1998
_refine_ls_number_restraints 1
_refine_ls_R_factor_all 0.0303
_refine_ls_R_factor_gt 0.0295
_refine_ls_shift/su_max 0.000
_refine_ls_structure_factor_coef Fsqd
_refine_ls_weighting_details 'w = 1/[\s^2^(Fo^2^)+(0.0548P)^2^+0.0186P] where P=(Fo^2^+2Fc^2^)/3'
_refine_ls_weighting_scheme calc
_refine_ls_wR_factor_gt 0.0833
_refine_ls_wR_factor_ref 0.0841
_reflns_Friedel_coverage 0.680
_reflns_Friedel_fraction_full 0.991
_reflns_Friedel_fraction_max 0.987
_reflns_number_gt 1911
_reflns_number_total 1998
_reflns_threshold_expression F^2^>2.0\s(F^2^)
_cod_data_source_file c8sc00299a2.cif
_cod_data_source_block 8
_cod_depositor_comments 'Adding full bibliography for 1548949--1548953.cif.'
_cod_database_code 1548949

loop_
_space_group_symop_id
_space_group_symop_operation_xyz
1 +X,+Y,+Z
2 1/2-X,-Y,1/2+Z
3 1/2+X,1/2-Y,-Z
4 -X,1/2+Y,1/2-Z

loop_
_atom_site_label
_atom_site_type_symbol
_atom_site_fract_x
_atom_site_fract_y
_atom_site_fract_z
_atom_site_U_iso_or_equiv
_atom_site_adp_type
_atom_site_occupancy
_atom_site_site_symmetry_order
_atom_site_calc_flag
_atom_site_refinement_flags_posn
_atom_site_refinement_flags_adp
F2 F 0.1835(2) 0.35526(9) 0.70271(7) 0.0435(3) Uani 1 1 d . .
F3 F 0.4378(3) 0.39588(12) 0.84392(8) 0.0603(4) Uani 1 1 d . .
F5 F -0.1757(3) 0.16099(13) 0.91137(9) 0.0629(4) Uani 1 1 d . .
F6 F -0.1692(2) 0.22179(12) 0.74306(8) 0.0496(3) Uani 1 1 d . .
O1 O 0.3458(3) 0.07006(12) 0.75558(9) 0.0444(4) Uani 1 1 d D .
C1 C 0.1983(3) 0.15263(15) 0.71971(11) 0.0308(4) Uani 1 1 d . .
C2 C 0.3121(3) 0.26799(16) 0.73672(12) 0.0337(4) Uani 1 1 d . .
H2 H 0.460046 0.268441 0.707739 0.040 Uiso 1 1 calc R U
C3 C 0.3434(4) 0.28774(18) 0.83282(12) 0.0400(5) Uani 1 1 d . .
H3 H 0.446149 0.228930 0.856567 0.048 Uiso 1 1 calc R U
C4 C 0.1270(4) 0.28358(19) 0.88183(12) 0.0411(5) Uani 1 1 d . .
H4A H 0.024930 0.342781 0.860046 0.049 Uiso 1 1 calc R U
H4B H 0.153002 0.296994 0.944271 0.049 Uiso 1 1 calc R U
C5 C 0.0284(4) 0.16693(18) 0.86791(13) 0.0425(5) Uani 1 1 d . .
H5 H 0.130933 0.108123 0.891826 0.051 Uiso 1 1 calc R U
C6 C -0.0145(3) 0.14263(17) 0.77308(12) 0.0393(4) Uani 1 1 d . .
H6 H -0.076463 0.064322 0.766775 0.047 Uiso 1 1 calc R U
C7 C 0.1634(4) 0.13085(15) 0.62307(11) 0.0328(4) Uani 1 1 d . .
C8 C -0.0332(4) 0.08568(18) 0.59158(15) 0.0466(5) Uani 1 1 d . .
H8 H -0.153694 0.072525 0.629813 0.056 Uiso 1 1 calc R U
C9 C -0.0538(5) 0.0597(2) 0.50409(16) 0.0598(7) Uani 1 1 d . .
H9 H -0.188347 0.028513 0.482951 0.072 Uiso 1 1 calc R U
C10 C 0.1180(5) 0.0787(2) 0.44824(14) 0.0601(8) Uani 1 1 d . .
H10 H 0.102255 0.060849 0.388578 0.072 Uiso 1 1 calc R U
C11 C 0.3133(6) 0.1236(2) 0.47844(14) 0.0578(7) Uani 1 1 d . .
H11 H 0.432011 0.137025 0.439447 0.069 Uiso 1 1 calc R U
C12 C 0.3382(4) 0.14958(18) 0.56634(13) 0.0431(5) Uani 1 1 d . .
H12 H 0.473921 0.179884 0.587102 0.052 Uiso 1 1 calc R U
H1 H 0.377(6) 0.009(2) 0.7146(16) 0.086(11) Uiso 1 1 d D .

loop_
_atom_site_aniso_label
_atom_site_aniso_U_11
_atom_site_aniso_U_22
_atom_site_aniso_U_33
_atom_site_aniso_U_23
_atom_site_aniso_U_13
_atom_site_aniso_U_12
F2 0.0597(8) 0.0336(6) 0.0373(5) 0.0046(4) 0.0009(5) 0.0013(5)
F3 0.0686(10) 0.0613(8) 0.0511(7) -0.0169(6) 0.0037(7) -0.0281(7)
F5 0.0653(9) 0.0744(9) 0.0491(7) 0.0006(6) 0.0278(7) -0.0135(8)
F6 0.0321(6) 0.0675(8) 0.0491(7) -0.0039(6) 0.0000(5) 0.0029(6)
O1 0.0580(9) 0.0419(7) 0.0335(7) 0.0027(6) -0.0037(6) 0.0153(7)
C1 0.0343(9) 0.0319(8) 0.0262(8) 0.0020(7) 0.0012(7) -0.0005(8)
C2 0.0335(9) 0.0359(9) 0.0317(9) 0.0003(7) 0.0011(7) -0.0039(8)
C3 0.0423(11) 0.0433(11) 0.0345(9) -0.0054(8) -0.0022(9) -0.0086(9)
C4 0.0478(12) 0.0473(11) 0.0283(8) -0.0046(8) 0.0031(8) -0.0026(9)
C5 0.0487(12) 0.0464(11) 0.0324(9) 0.0046(8) 0.0137(9) -0.0025(10)
C6 0.0386(10) 0.0400(10) 0.0393(10) 0.0015(8) 0.0054(9) -0.0072(9)
C7 0.0426(10) 0.0272(8) 0.0285(8) 0.0012(7) -0.0025(8) 0.0011(8)
C8 0.0542(13) 0.0402(10) 0.0455(10) -0.0087(9) -0.0079(10) -0.0039(10)
C9 0.0788(18) 0.0497(13) 0.0510(12) -0.0160(11) -0.0257(13) 0.0078(12)
C10 0.103(2) 0.0448(12) 0.0321(10) -0.0097(9) -0.0169(13) 0.0244(14)
C11 0.093(2) 0.0466(12) 0.0337(10) 0.0009(9) 0.0123(12) 0.0140(13)
C12 0.0555(12) 0.0418(10) 0.0322(9) 0.0004(8) 0.0072(9) 0.0010(10)

loop_
_atom_type_symbol
_atom_type_description
_atom_type_scat_dispersion_real
_atom_type_scat_dispersion_imag
_atom_type_scat_source
C C 0.0181 0.0091
;
International Tables for Crystallography
(Vol. C, Tables 4.2.6.8 and 6.1.1.4)
;
H H 0.0000 0.0000
;
International Tables for Crystallography
(Vol. C, Table 6.1.1.4)
;
F F 0.0727 0.0534
;
International Tables for Crystallography
(Vol. C, Tables 4.2.6.8 and 6.1.1.4)
;
O O 0.0492 0.0322
;
International Tables for Crystallography
(Vol. C, Tables 4.2.6.8 and 6.1.1.4)
;

loop_
_geom_angle_atom_site_label_1
_geom_angle_atom_site_label_2
_geom_angle_atom_site_label_3
_geom_angle
C1 O1 H1 112(2)
O1 C1 C7 110.48(14)
O1 C1 C6 105.20(14)
C7 C1 C6 113.37(16)
O1 C1 C2 104.75(15)
C7 C1 C2 112.01(14)
C6 C1 C2 110.46(14)
F2 C2 C3 109.05(15)
F2 C2 C1 109.69(15)
C3 C2 C1 110.94(15)
F2 C2 H2 109.0
C3 C2 H2 109.0
C1 C2 H2 109.0
F3 C3 C4 108.61(17)
F3 C3 C2 108.02(16)
C4 C3 C2 112.21(17)
F3 C3 H3 109.3
C4 C3 H3 109.3
C2 C3 H3 109.3
C3 C4 C5 107.39(16)
C3 C4 H4A 110.2
C5 C4 H4A 110.2
C3 C4 H4B 110.2
C5 C4 H4B 110.2
H4A C4 H4B 108.5
F5 C5 C4 108.83(17)
F5 C5 C6 107.58(19)
C4 C5 C6 112.12(16)
F5 C5 H5 109.4
C4 C5 H5 109.4
C6 C5 H5 109.4
F6 C6 C5 108.00(16)
F6 C6 C1 109.33(14)
C5 C6 C1 111.22(17)
F6 C6 H6 109.4
C5 C6 H6 109.4
C1 C6 H6 109.4
C8 C7 C12 119.32(18)
C8 C7 C1 121.58(19)
C12 C7 C1 118.96(19)
C7 C8 C9 120.0(2)
C7 C8 H8 120.0
C9 C8 H8 120.0
C10 C9 C8 120.6(3)
C10 C9 H9 119.7
C8 C9 H9 119.7
C9 C10 C11 120.0(2)
C9 C10 H10 120.0
C11 C10 H10 120.0
C10 C11 C12 120.4(3)
C10 C11 H11 119.8
C12 C11 H11 119.8
C7 C12 C11 119.7(2)
C7 C12 H12 120.2
C11 C12 H12 120.2

loop_
_geom_bond_atom_site_label_1
_geom_bond_atom_site_label_2
_geom_bond_distance
F2 C2 1.392(2)
F3 C3 1.406(2)
F5 C5 1.406(3)
F6 C6 1.399(2)
O1 C1 1.431(2)
O1 H1 0.975(7)
C1 C7 1.529(2)
C1 C6 1.532(3)
C1 C2 1.545(2)
C2 C3 1.514(3)
C2 H2 1.0000
C3 C4 1.511(3)
C3 H3 1.0000
C4 C5 1.513(3)
C4 H4A 0.9900
C4 H4B 0.9900
C5 C6 1.515(3)
C5 H5 1.0000
C6 H6 1.0000
C7 C8 1.390(3)
C7 C12 1.390(3)
C8 C9 1.391(3)
C8 H8 0.9500
C9 C10 1.368(4)
C9 H9 0.9500
C10 C11 1.375(5)
C10 H10 0.9500
C11 C12 1.400(3)
C11 H11 0.9500
C12 H12 0.9500

loop_
_geom_hbond_atom_site_label_D
_geom_hbond_atom_site_label_H
_geom_hbond_atom_site_label_A
_geom_hbond_site_symmetry_A
_geom_hbond_distance_DA
_geom_hbond_distance_DH
_geom_hbond_distance_HA
_geom_hbond_angle_DHA
_geom_hbond_publ_flag
O1 H1 F3 4_646 2.878(2) 0.98(2) 1.96(3) 155(3) no

loop_
_geom_torsion_atom_site_label_1
_geom_torsion_atom_site_label_2
_geom_torsion_atom_site_label_3
_geom_torsion_atom_site_label_4
_geom_torsion
O1 C1 C2 F2 178.92(14)
C7 C1 C2 F2 59.13(19)
C6 C1 C2 F2 -68.27(18)
O1 C1 C2 C3 -60.55(19)
C7 C1 C2 C3 179.66(17)
C6 C1 C2 C3 52.3(2)
F2 C2 C3 F3 -56.4(2)
C1 C2 C3 F3 -177.30(16)
F2 C2 C3 C4 63.3(2)
C1 C2 C3 C4 -57.6(2)
F3 C3 C4 C5 179.40(16)
C2 C3 C4 C5 60.1(2)
C3 C4 C5 F5 -178.84(16)
C3 C4 C5 C6 -60.0(2)
F5 C5 C6 F6 57.5(2)
C4 C5 C6 F6 -62.2(2)
F5 C5 C6 C1 177.42(15)
C4 C5 C6 C1 57.8(2)
O1 C1 C6 F6 179.33(14)
C7 C1 C6 F6 -59.8(2)
C2 C1 C6 F6 66.80(19)
O1 C1 C6 C5 60.15(19)
C7 C1 C6 C5 -179.02(16)
C2 C1 C6 C5 -52.4(2)
O1 C1 C7 C8 106.4(2)
C6 C1 C7 C8 -11.4(2)
C2 C1 C7 C8 -137.27(18)
O1 C1 C7 C12 -69.2(2)
C6 C1 C7 C12 172.97(17)
C2 C1 C7 C12 47.1(2)
C12 C7 C8 C9 0.0(3)
C1 C7 C8 C9 -175.6(2)
C7 C8 C9 C10 -0.3(4)
C8 C9 C10 C11 0.1(4)
C9 C10 C11 C12 0.3(4)
C8 C7 C12 C11 0.5(3)
C1 C7 C12 C11 176.17(18)
C10 C11 C12 C7 -0.6(3)
